data_7001928
loop_
_publ_author_name
'Fawcett, John'
'Harding, Duncan A. J.'
'Hope, Eric G.'
'Singh, Kuldip'
'Solan, Gregory A.'

_publ_section_title
;
 N-Heterocyclic carbene-containing ruthenium difluoro complexes and
 their reactivity towards BF3
;
_journal_issue 34
_journal_name_full 'Dalton Transactions'
_journal_page_first 6861
_journal_page_last 6870
_journal_paper_doi 10.1039/b906321h
_journal_year 2009
_chemical_formula_moiety '(C40 H40 Cl2 N4 O2 Ru)2(C H Cl3)3(H2 O)'
_chemical_formula_sum 'C42 H48 Cl8 N4 O5 Ru'
_chemical_formula_weight 1073.51
_chemical_name_systematic
;
?
;
_space_group_IT_number 15
_symmetry_cell_setting monoclinic
_symmetry_space_group_name_Hall '-C 2yc'
_symmetry_space_group_name_H-M 'C 1 2/c 1'
_atom_sites_solution_hydrogens geom
_atom_sites_solution_primary direct
_atom_sites_solution_secondary difmap
_audit_creation_method SHELXL-97
_cell_angle_alpha 90.00
_cell_angle_beta 116.708(11)
_cell_angle_gamma 90.00
_cell_formula_units_Z 8
_cell_length_a 30.931(6)
_cell_length_b 20.639(3)
_cell_length_c 16.117(2)
_cell_measurement_reflns_used 645
_cell_measurement_temperature 150(2)
_cell_measurement_theta_max 20.50
_cell_measurement_theta_min 2.34
_cell_volume 9191(3)
_computing_cell_refinement 'Bruker SMART'
_computing_data_collection 'Bruker SMART'
_computing_data_reduction 'Bruker SHELXTL'
_computing_molecular_graphics 'Bruker SHELXTL'
_computing_publication_material 'Bruker SHELXTL'
_computing_structure_refinement 'SHELXL-97 (Sheldrick, 1997)'
_computing_structure_solution 'SHELXS-97 (Sheldrick, 1990)'
_diffrn_ambient_temperature 150(2)
_diffrn_measured_fraction_theta_full 0.854
_diffrn_measured_fraction_theta_max 0.854
_diffrn_measurement_device_type 'Bruker Apex 2000 CCD area detector'
_diffrn_measurement_method 'phi and omega scans'
_diffrn_radiation_monochromator graphite
_diffrn_radiation_source 'fine-focus sealed tube'
_diffrn_radiation_type MoK\a
_diffrn_radiation_wavelength 0.71073
_diffrn_reflns_av_R_equivalents 0.0449
_diffrn_reflns_av_sigmaI/netI 0.1415
_diffrn_reflns_limit_h_max 38
_diffrn_reflns_limit_h_min -4
_diffrn_reflns_limit_k_max 22
_diffrn_reflns_limit_k_min -21
_diffrn_reflns_limit_l_max 16
_diffrn_reflns_limit_l_min -19
_diffrn_reflns_number 11344
_diffrn_reflns_theta_full 26.00
_diffrn_reflns_theta_max 26.00
_diffrn_reflns_theta_min 1.23
_exptl_absorpt_coefficient_mu 0.855
_exptl_absorpt_correction_T_max 0.928
_exptl_absorpt_correction_T_min 0.856
_exptl_absorpt_correction_type empirical
_exptl_absorpt_process_details
;
absorption correction based on 2730 reflections (SADABS); Rint 0.032 before
correction and 0.026 after.
;
_exptl_crystal_colour colourless
_exptl_crystal_density_diffrn 1.552
_exptl_crystal_density_method 'not measured'
_exptl_crystal_description plate
_exptl_crystal_F_000 4384
_exptl_crystal_size_max 0.38
_exptl_crystal_size_mid 0.12
_exptl_crystal_size_min 0.12
_refine_diff_density_max 0.634
_refine_diff_density_min -0.392
_refine_diff_density_rms 0.096
_refine_ls_extinction_method none
_refine_ls_goodness_of_fit_ref 0.841
_refine_ls_hydrogen_treatment constr
_refine_ls_matrix_type full
_refine_ls_number_parameters 450
_refine_ls_number_reflns 7725
_refine_ls_number_restraints 0
_refine_ls_restrained_S_all 0.841
_refine_ls_R_factor_all 0.0957
_refine_ls_R_factor_gt 0.0573
_refine_ls_shift/su_max 0.001
_refine_ls_shift/su_mean 0.000
_refine_ls_structure_factor_coef Fsqd
_refine_ls_weighting_details 'calc w=1/[\s^2^(Fo^2^)+(0.0461P)^2^+0.0000P] where P=(Fo^2^+2Fc^2^)/3'
_refine_ls_weighting_scheme calc
_refine_ls_wR_factor_gt 0.1196
_refine_ls_wR_factor_ref 0.1294
_reflns_number_gt 4484
_reflns_number_total 7725
_reflns_threshold_expression >2sigma(I)
_cod_data_source_file b906321h.txt
_cod_data_source_block 05070ab
_cod_depositor_comments
;
The following automatic conversions were performed:
'_symmetry_cell_setting' value 'Monoclinic' changed to 'monoclinic'
according to '/home/saulius/struct/CIF-dictionaries/cif_core.dic'
dictionary named 'cif_core.dic' version 2.4.1 from 2010-06-29.

Automatic conversion script
Id: cif_fix_enum 1527 2010-12-29 10:47:43Z saulius 
;
_cod_original_cell_volume 9191(2)
_cod_original_sg_symbol_H-M C2/c
_cod_database_code 7001928

loop_
_symmetry_equiv_pos_as_xyz
'x, y, z'
'-x, y, -z+1/2'
'x+1/2, y+1/2, z'
'-x+1/2, y+1/2, -z+1/2'
'-x, -y, -z'
'x, -y, z-1/2'
'-x+1/2, -y+1/2, -z'
'x+1/2, -y+1/2, z-1/2'

loop_
_atom_site_label
_atom_site_type_symbol
_atom_site_fract_x
_atom_site_fract_y
_atom_site_fract_z
_atom_site_U_iso_or_equiv
_atom_site_adp_type
_atom_site_occupancy
_atom_site_symmetry_multiplicity
_atom_site_calc_flag
_atom_site_refinement_flags
_atom_site_disorder_assembly
_atom_site_disorder_group
Ru1 Ru 0.362327(16) 0.84562(2) 0.81580(3) 0.02546(14) Uani 1 1 d . . .
Cl1 Cl 0.37846(6) 0.92903(8) 0.93325(10) 0.0425(4) Uani 1 1 d . . .
Cl2 Cl 0.27677(5) 0.87312(7) 0.72806(9) 0.0362(4) Uani 1 1 d . . .
N1 N 0.38560(18) 0.7526(3) 0.9873(3) 0.0467(14) Uani 1 1 d . . .
N2 N 0.31229(16) 0.7838(2) 0.9352(3) 0.0335(12) Uani 1 1 d . . .
N4 N 0.36343(15) 0.8977(2) 0.6310(3) 0.0310(12) Uani 1 1 d . . .
N3 N 0.38318(16) 0.9757(3) 0.7271(3) 0.0350(13) Uani 1 1 d . . .
O1 O 0.46712(16) 0.8265(2) 0.8907(3) 0.0435(12) Uani 1 1 d . . .
C1 C 0.4302(2) 0.8321(3) 0.8696(3) 0.0304(15) Uani 1 1 d . . .
O2 O 0.33767(15) 0.7249(2) 0.7014(3) 0.0452(12) Uani 1 1 d . . .
C2 C 0.34831(19) 0.7735(3) 0.7419(4) 0.0291(14) Uani 1 1 d . . .
C3 C 0.35123(19) 0.7881(3) 0.9168(4) 0.0306(14) Uani 1 1 d . . .
C4 C 0.3676(2) 0.7254(4) 1.0452(5) 0.072(3) Uani 1 1 d . . .
H4 H 0.3844 0.6982 1.0976 0.087 Uiso 1 1 calc R . .
C5 C 0.3217(2) 0.7456(3) 1.0112(4) 0.055(2) Uani 1 1 d . . .
H5 H 0.2996 0.7354 1.0354 0.065 Uiso 1 1 calc R . .
C6 C 0.4361(2) 0.7391(4) 1.0104(5) 0.055(2) Uani 1 1 d . . .
C7 C 0.4463(3) 0.6867(4) 0.9674(5) 0.059(2) Uani 1 1 d . . .
C8 C 0.4957(3) 0.6750(5) 0.9959(6) 0.089(3) Uani 1 1 d . . .
H8 H 0.5046 0.6407 0.9676 0.107 Uiso 1 1 calc R . .
C9 C 0.5308(3) 0.7107(4) 1.0619(6) 0.072(2) Uani 1 1 d . . .
H9 H 0.5638 0.7017 1.0785 0.086 Uiso 1 1 calc R . .
C10 C 0.5191(3) 0.7604(4) 1.1056(5) 0.060(2) Uani 1 1 d . . .
H10 H 0.5443 0.7838 1.1540 0.072 Uiso 1 1 calc R . .
C11 C 0.4712(2) 0.7767(3) 1.0800(5) 0.0482(18) Uani 1 1 d . . .
C12 C 0.4087(3) 0.6448(4) 0.8991(5) 0.078(3) Uani 1 1 d . . .
H12A H 0.3797 0.6463 0.9089 0.117 Uiso 1 1 calc R . .
H12B H 0.4207 0.6001 0.9067 0.117 Uiso 1 1 calc R . .
H12C H 0.4008 0.6599 0.8362 0.117 Uiso 1 1 calc R . .
C13 C 0.4591(2) 0.8300(3) 1.1277(4) 0.059(2) Uani 1 1 d . . .
H13A H 0.4889 0.8508 1.1727 0.088 Uiso 1 1 calc R . .
H13B H 0.4414 0.8124 1.1602 0.088 Uiso 1 1 calc R . .
H13C H 0.4389 0.8621 1.0818 0.088 Uiso 1 1 calc R . .
C14 C 0.2620(2) 0.8035(3) 0.8801(4) 0.0314(15) Uani 1 1 d . . .
C15 C 0.2319(2) 0.7610(3) 0.8115(4) 0.0364(15) Uani 1 1 d . . .
C16 C 0.1833(2) 0.7786(4) 0.7645(4) 0.0491(19) Uani 1 1 d . . .
H16 H 0.1614 0.7513 0.7166 0.059 Uiso 1 1 calc R . .
C17 C 0.1658(2) 0.8355(5) 0.7861(5) 0.065(2) Uani 1 1 d . . .
H17 H 0.1324 0.8459 0.7525 0.078 Uiso 1 1 calc R . .
C18 C 0.1957(3) 0.8763(4) 0.8543(5) 0.058(2) Uani 1 1 d . . .
H18 H 0.1832 0.9147 0.8682 0.069 Uiso 1 1 calc R . .
C19 C 0.2451(2) 0.8611(3) 0.9038(4) 0.0426(17) Uani 1 1 d . . .
C20 C 0.2510(3) 0.7005(3) 0.7917(5) 0.062(2) Uani 1 1 d . . .
H20A H 0.2649 0.6735 0.8477 0.093 Uiso 1 1 calc R . .
H20B H 0.2762 0.7109 0.7727 0.093 Uiso 1 1 calc R . .
H20C H 0.2247 0.6769 0.7417 0.093 Uiso 1 1 calc R . .
C21 C 0.2801(3) 0.9020(4) 0.9855(5) 0.081(3) Uani 1 1 d . . .
H21A H 0.2623 0.9369 0.9977 0.121 Uiso 1 1 calc R . .
H21B H 0.3048 0.9207 0.9703 0.121 Uiso 1 1 calc R . .
H21C H 0.2957 0.8746 1.0408 0.121 Uiso 1 1 calc R . .
C22 C 0.37129(19) 0.9099(3) 0.7199(4) 0.0267(14) Uani 1 1 d . . .
C23 C 0.3826(2) 0.9987(3) 0.6469(4) 0.0384(16) Uani 1 1 d . . .
H23 H 0.3898 1.0419 0.6366 0.046 Uiso 1 1 calc R . .
C24 C 0.3707(2) 0.9518(3) 0.5880(4) 0.0383(16) Uani 1 1 d . . .
H24 H 0.3675 0.9540 0.5266 0.046 Uiso 1 1 calc R . .
C25 C 0.3975(2) 1.0196(3) 0.8052(3) 0.0288(14) Uani 1 1 d . . .
C26 C 0.3623(2) 1.0555(3) 0.8135(4) 0.0376(15) Uani 1 1 d . . .
C27 C 0.3781(2) 1.1034(3) 0.8829(4) 0.0395(16) Uani 1 1 d . . .
H27 H 0.3549 1.1303 0.8896 0.047 Uiso 1 1 calc R . .
C28 C 0.4264(3) 1.1121(3) 0.9413(5) 0.056(2) Uani 1 1 d . . .
H28 H 0.4361 1.1434 0.9894 0.068 Uiso 1 1 calc R . .
C29 C 0.4607(2) 1.0763(3) 0.9309(4) 0.053(2) Uani 1 1 d . . .
H29 H 0.4940 1.0834 0.9711 0.064 Uiso 1 1 calc R . .
C30 C 0.4470(2) 1.0291(3) 0.8612(4) 0.0409(17) Uani 1 1 d . . .
C31 C 0.3098(2) 1.0435(3) 0.7531(4) 0.0418(16) Uani 1 1 d . . .
H31A H 0.3034 0.9968 0.7495 0.063 Uiso 1 1 calc R . .
H31B H 0.3009 1.0604 0.6907 0.063 Uiso 1 1 calc R . .
H31C H 0.2907 1.0653 0.7794 0.063 Uiso 1 1 calc R . .
C32 C 0.4851(2) 0.9886(4) 0.8472(4) 0.062(2) Uani 1 1 d . . .
H32A H 0.4831 0.9433 0.8637 0.094 Uiso 1 1 calc R . .
H32B H 0.5174 1.0056 0.8870 0.094 Uiso 1 1 calc R . .
H32C H 0.4788 0.9910 0.7821 0.094 Uiso 1 1 calc R . .
C33 C 0.3507(2) 0.8360(3) 0.5806(3) 0.0308(14) Uani 1 1 d . . .
C34 C 0.3028(2) 0.8285(3) 0.5129(4) 0.0363(16) Uani 1 1 d . . .
C35 C 0.2914(2) 0.7705(4) 0.4593(4) 0.054(2) Uani 1 1 d . . .
H35 H 0.2591 0.7629 0.4136 0.064 Uiso 1 1 calc R . .
C36 C 0.3268(3) 0.7257(4) 0.4734(4) 0.055(2) Uani 1 1 d . . .
H36 H 0.3187 0.6869 0.4380 0.066 Uiso 1 1 calc R . .
C37 C 0.3733(2) 0.7364(3) 0.5376(4) 0.0440(17) Uani 1 1 d . . .
H37 H 0.3973 0.7050 0.5452 0.053 Uiso 1 1 calc R . .
C38 C 0.3868(2) 0.7918(3) 0.5925(4) 0.0331(15) Uani 1 1 d . . .
C39 C 0.2650(2) 0.8787(4) 0.4958(4) 0.057(2) Uani 1 1 d . . .
H39A H 0.2710 0.9163 0.4653 0.085 Uiso 1 1 calc R . .
H39B H 0.2661 0.8921 0.5550 0.085 Uiso 1 1 calc R . .
H39C H 0.2330 0.8606 0.4557 0.085 Uiso 1 1 calc R . .
C40 C 0.4393(2) 0.8013(3) 0.6632(4) 0.0457(17) Uani 1 1 d . . .
H40A H 0.4477 0.8474 0.6667 0.069 Uiso 1 1 calc R . .
H40B H 0.4603 0.7763 0.6443 0.069 Uiso 1 1 calc R . .
H40C H 0.4438 0.7864 0.7243 0.069 Uiso 1 1 calc R . .

loop_
_atom_site_aniso_label
_atom_site_aniso_U_11
_atom_site_aniso_U_22
_atom_site_aniso_U_33
_atom_site_aniso_U_23
_atom_site_aniso_U_13
_atom_site_aniso_U_12
Ru1 0.0207(2) 0.0324(3) 0.0203(2) 0.0000(3) 0.00665(17) -0.0040(2)
Cl1 0.0529(10) 0.0433(11) 0.0344(8) -0.0019(8) 0.0222(8) -0.0115(8)
Cl2 0.0264(7) 0.0447(11) 0.0344(8) 0.0085(7) 0.0109(7) -0.0003(7)
N1 0.035(3) 0.052(4) 0.043(3) 0.018(3) 0.009(3) -0.003(3)
N2 0.030(3) 0.042(4) 0.022(2) 0.006(2) 0.006(2) -0.005(2)
N4 0.027(3) 0.033(3) 0.027(3) -0.003(2) 0.007(2) -0.003(2)
N3 0.032(3) 0.047(4) 0.027(3) -0.004(3) 0.014(2) -0.005(3)
O1 0.040(3) 0.056(3) 0.029(2) -0.002(2) 0.010(2) -0.010(2)
C1 0.041(4) 0.033(4) 0.011(3) 0.002(3) 0.006(3) -0.008(3)
O2 0.045(3) 0.039(3) 0.050(3) -0.007(2) 0.019(2) -0.006(2)
C2 0.026(3) 0.025(4) 0.030(3) 0.007(3) 0.007(3) 0.004(3)
C3 0.021(3) 0.037(4) 0.024(3) 0.001(3) 0.001(3) -0.008(3)
C4 0.041(4) 0.118(7) 0.051(4) 0.046(5) 0.014(4) -0.007(5)
C5 0.029(4) 0.076(6) 0.049(4) 0.035(4) 0.009(3) -0.003(4)
C6 0.028(4) 0.085(6) 0.043(4) 0.029(4) 0.009(3) 0.004(4)
C7 0.042(4) 0.059(6) 0.061(5) 0.025(4) 0.010(4) 0.012(4)
C8 0.063(6) 0.132(9) 0.072(6) 0.019(6) 0.030(5) 0.031(6)
C9 0.023(4) 0.103(8) 0.069(5) 0.001(5) 0.002(4) -0.004(4)
C10 0.040(4) 0.082(6) 0.035(4) 0.012(4) -0.004(3) -0.006(4)
C11 0.029(4) 0.061(5) 0.049(4) 0.002(4) 0.013(3) -0.004(4)
C12 0.059(5) 0.042(6) 0.090(6) -0.003(5) -0.005(4) -0.007(4)
C13 0.056(5) 0.075(6) 0.034(4) 0.011(4) 0.010(3) -0.001(4)
C14 0.024(3) 0.040(4) 0.030(3) 0.014(3) 0.011(3) 0.005(3)
C15 0.034(4) 0.031(4) 0.040(4) 0.000(3) 0.013(3) -0.012(3)
C16 0.033(4) 0.072(6) 0.035(4) 0.008(4) 0.008(3) -0.018(4)
C17 0.034(4) 0.114(8) 0.043(4) 0.038(5) 0.013(4) 0.022(5)
C18 0.052(5) 0.077(6) 0.062(5) 0.022(5) 0.042(4) 0.014(4)
C19 0.045(4) 0.051(5) 0.036(4) -0.004(3) 0.022(3) -0.020(4)
C20 0.060(5) 0.041(5) 0.081(5) -0.026(4) 0.028(4) -0.029(4)
C21 0.099(7) 0.082(6) 0.093(6) -0.024(5) 0.072(6) -0.006(5)
C22 0.029(3) 0.027(4) 0.027(3) -0.010(3) 0.015(3) -0.011(3)
C23 0.052(4) 0.041(5) 0.024(3) 0.005(3) 0.018(3) -0.004(3)
C24 0.051(4) 0.041(5) 0.026(3) 0.007(3) 0.020(3) -0.004(3)
C25 0.040(4) 0.029(4) 0.020(3) -0.001(3) 0.016(3) -0.010(3)
C26 0.050(4) 0.032(4) 0.032(3) 0.012(3) 0.019(3) -0.002(4)
C27 0.058(4) 0.032(4) 0.034(4) -0.008(3) 0.025(3) -0.004(3)
C28 0.080(6) 0.050(5) 0.057(5) -0.027(4) 0.046(4) -0.025(4)
C29 0.049(4) 0.074(6) 0.039(4) -0.024(4) 0.021(3) -0.030(4)
C30 0.042(4) 0.054(5) 0.031(3) -0.008(3) 0.021(3) -0.020(3)
C31 0.056(4) 0.026(4) 0.039(4) 0.004(3) 0.017(3) 0.004(3)
C32 0.040(4) 0.111(7) 0.047(4) -0.018(4) 0.029(4) -0.016(4)
C33 0.032(3) 0.035(4) 0.022(3) -0.008(3) 0.009(3) -0.012(3)
C34 0.029(3) 0.050(5) 0.028(3) -0.004(3) 0.011(3) 0.000(3)
C35 0.037(4) 0.089(6) 0.029(4) -0.014(4) 0.009(3) -0.023(4)
C36 0.061(5) 0.067(6) 0.048(4) -0.034(4) 0.033(4) -0.023(4)
C37 0.052(4) 0.045(5) 0.035(4) -0.009(3) 0.019(3) -0.004(4)
C38 0.032(3) 0.043(5) 0.028(3) -0.003(3) 0.016(3) -0.002(3)
C39 0.039(4) 0.092(6) 0.034(4) -0.008(4) 0.012(3) -0.006(4)
C40 0.031(3) 0.071(5) 0.036(4) -0.003(4) 0.016(3) 0.001(3)

loop_
_atom_type_symbol
_atom_type_description
_atom_type_scat_dispersion_real
_atom_type_scat_dispersion_imag
_atom_type_scat_source
C C 0.0033 0.0016 'International Tables Vol C Tables 4.2.6.8 and 6.1.1.4'
H H 0.0000 0.0000 'International Tables Vol C Tables 4.2.6.8 and 6.1.1.4'
N N 0.0061 0.0033 'International Tables Vol C Tables 4.2.6.8 and 6.1.1.4'
O O 0.0106 0.0060 'International Tables Vol C Tables 4.2.6.8 and 6.1.1.4'
Ru Ru -1.2594 0.8363 'International Tables Vol C Tables 4.2.6.8 and 6.1.1.4'
Cl Cl 0.1484 0.1585 'International Tables Vol C Tables 4.2.6.8 and 6.1.1.4'

loop_
_geom_angle_atom_site_label_1
_geom_angle_atom_site_label_2
_geom_angle_atom_site_label_3
_geom_angle
_geom_angle_site_symmetry_1
_geom_angle_site_symmetry_3
_geom_angle_publ_flag
C2 Ru1 C1 93.9(2) . . ?
C2 Ru1 C22 95.9(2) . . ?
C1 Ru1 C22 86.9(2) . . ?
C2 Ru1 C3 88.4(2) . . ?
C1 Ru1 C3 95.3(2) . . ?
C22 Ru1 C3 175.0(2) . . ?
C2 Ru1 Cl1 169.76(17) . . ?
C1 Ru1 Cl1 87.20(17) . . ?
C22 Ru1 Cl1 94.30(15) . . ?
C3 Ru1 Cl1 81.33(15) . . ?
C2 Ru1 Cl2 86.22(17) . . ?
C1 Ru1 Cl2 170.87(16) . . ?
C22 Ru1 Cl2 84.05(14) . . ?
C3 Ru1 Cl2 93.79(15) . . ?
Cl1 Ru1 Cl2 94.35(6) . . ?
C3 N1 C4 112.0(5) . . ?
C3 N1 C6 131.1(5) . . ?
C4 N1 C6 116.9(5) . . ?
C3 N2 C5 112.1(5) . . ?
C3 N2 C14 130.7(4) . . ?
C5 N2 C14 116.3(4) . . ?
C22 N4 C24 112.6(5) . . ?
C22 N4 C33 128.3(5) . . ?
C24 N4 C33 119.1(4) . . ?
C23 N3 C22 111.5(5) . . ?
C23 N3 C25 118.1(5) . . ?
C22 N3 C25 130.3(4) . . ?
O1 C1 Ru1 172.5(5) . . ?
O2 C2 Ru1 172.7(5) . . ?
N2 C3 N1 102.6(4) . . ?
N2 C3 Ru1 130.7(4) . . ?
N1 C3 Ru1 126.3(4) . . ?
C5 C4 N1 105.6(6) . . ?
C5 C4 H4 127.2 . . ?
N1 C4 H4 127.2 . . ?
C4 C5 N2 107.8(6) . . ?
C4 C5 H5 126.1 . . ?
N2 C5 H5 126.1 . . ?
C7 C6 C11 124.2(7) . . ?
C7 C6 N1 118.4(7) . . ?
C11 C6 N1 117.1(7) . . ?
C6 C7 C8 115.3(8) . . ?
C6 C7 C12 123.3(7) . . ?
C8 C7 C12 121.4(8) . . ?
C9 C8 C7 122.5(9) . . ?
C9 C8 H8 118.7 . . ?
C7 C8 H8 118.7 . . ?
C8 C9 C10 120.3(8) . . ?
C8 C9 H9 119.9 . . ?
C10 C9 H9 119.9 . . ?
C9 C10 C11 121.2(7) . . ?
C9 C10 H10 119.4 . . ?
C11 C10 H10 119.4 . . ?
C10 C11 C6 116.5(7) . . ?
C10 C11 C13 120.7(7) . . ?
C6 C11 C13 122.8(6) . . ?
C7 C12 H12A 109.5 . . ?
C7 C12 H12B 109.5 . . ?
H12A C12 H12B 109.5 . . ?
C7 C12 H12C 109.5 . . ?
H12A C12 H12C 109.5 . . ?
H12B C12 H12C 109.5 . . ?
C11 C13 H13A 109.5 . . ?
C11 C13 H13B 109.5 . . ?
H13A C13 H13B 109.5 . . ?
C11 C13 H13C 109.5 . . ?
H13A C13 H13C 109.5 . . ?
H13B C13 H13C 109.5 . . ?
C15 C14 C19 123.1(5) . . ?
C15 C14 N2 117.2(5) . . ?
C19 C14 N2 119.4(5) . . ?
C14 C15 C16 116.2(6) . . ?
C14 C15 C20 121.0(6) . . ?
C16 C15 C20 122.9(6) . . ?
C15 C16 C17 121.8(6) . . ?
C15 C16 H16 119.1 . . ?
C17 C16 H16 119.1 . . ?
C18 C17 C16 121.4(7) . . ?
C18 C17 H17 119.3 . . ?
C16 C17 H17 119.3 . . ?
C17 C18 C19 119.4(7) . . ?
C17 C18 H18 120.3 . . ?
C19 C18 H18 120.3 . . ?
C18 C19 C14 118.2(6) . . ?
C18 C19 C21 122.4(7) . . ?
C14 C19 C21 119.3(6) . . ?
C15 C20 H20A 109.5 . . ?
C15 C20 H20B 109.5 . . ?
H20A C20 H20B 109.5 . . ?
C15 C20 H20C 109.5 . . ?
H20A C20 H20C 109.5 . . ?
H20B C20 H20C 109.5 . . ?
C19 C21 H21A 109.5 . . ?
C19 C21 H21B 109.5 . . ?
H21A C21 H21B 109.5 . . ?
C19 C21 H21C 109.5 . . ?
H21A C21 H21C 109.5 . . ?
H21B C21 H21C 109.5 . . ?
N4 C22 N3 100.6(4) . . ?
N4 C22 Ru1 128.4(4) . . ?
N3 C22 Ru1 130.9(4) . . ?
C24 C23 N3 108.2(6) . . ?
C24 C23 H23 125.9 . . ?
N3 C23 H23 125.9 . . ?
C23 C24 N4 107.1(5) . . ?
C23 C24 H24 126.5 . . ?
N4 C24 H24 126.5 . . ?
C26 C25 C30 123.2(6) . . ?
C26 C25 N3 118.4(5) . . ?
C30 C25 N3 118.0(5) . . ?
C25 C26 C27 116.7(6) . . ?
C25 C26 C31 121.7(6) . . ?
C27 C26 C31 121.6(6) . . ?
C28 C27 C26 121.3(6) . . ?
C28 C27 H27 119.4 . . ?
C26 C27 H27 119.4 . . ?
C29 C28 C27 120.8(6) . . ?
C29 C28 H28 119.6 . . ?
C27 C28 H28 119.6 . . ?
C28 C29 C30 120.3(6) . . ?
C28 C29 H29 119.9 . . ?
C30 C29 H29 119.9 . . ?
C25 C30 C29 117.7(6) . . ?
C25 C30 C32 121.0(5) . . ?
C29 C30 C32 121.3(6) . . ?
C26 C31 H31A 109.5 . . ?
C26 C31 H31B 109.5 . . ?
H31A C31 H31B 109.5 . . ?
C26 C31 H31C 109.5 . . ?
H31A C31 H31C 109.5 . . ?
H31B C31 H31C 109.5 . . ?
C30 C32 H32A 109.5 . . ?
C30 C32 H32B 109.5 . . ?
H32A C32 H32B 109.5 . . ?
C30 C32 H32C 109.5 . . ?
H32A C32 H32C 109.5 . . ?
H32B C32 H32C 109.5 . . ?
C38 C33 C34 122.7(6) . . ?
C38 C33 N4 119.8(5) . . ?
C34 C33 N4 117.0(5) . . ?
C33 C34 C35 116.9(6) . . ?
C33 C34 C39 122.4(6) . . ?
C35 C34 C39 120.8(6) . . ?
C36 C35 C34 120.3(6) . . ?
C36 C35 H35 119.8 . . ?
C34 C35 H35 119.8 . . ?
C37 C36 C35 120.6(7) . . ?
C37 C36 H36 119.7 . . ?
C35 C36 H36 119.7 . . ?
C36 C37 C38 121.9(6) . . ?
C36 C37 H37 119.0 . . ?
C38 C37 H37 119.0 . . ?
C33 C38 C37 117.4(5) . . ?
C33 C38 C40 122.8(5) . . ?
C37 C38 C40 119.8(5) . . ?
C34 C39 H39A 109.5 . . ?
C34 C39 H39B 109.5 . . ?
H39A C39 H39B 109.5 . . ?
C34 C39 H39C 109.5 . . ?
H39A C39 H39C 109.5 . . ?
H39B C39 H39C 109.5 . . ?
C38 C40 H40A 109.5 . . ?
C38 C40 H40B 109.5 . . ?
H40A C40 H40B 109.5 . . ?
C38 C40 H40C 109.5 . . ?
H40A C40 H40C 109.5 . . ?
H40B C40 H40C 109.5 . . ?

loop_
_geom_bond_atom_site_label_1
_geom_bond_atom_site_label_2
_geom_bond_distance
_geom_bond_site_symmetry_2
_geom_bond_publ_flag
Ru1 C2 1.833(7) . ?
Ru1 C1 1.899(6) . ?
Ru1 C22 2.148(5) . ?
Ru1 C3 2.163(5) . ?
Ru1 Cl1 2.4386(16) . ?
Ru1 Cl2 2.4416(15) . ?
N1 C3 1.368(7) . ?
N1 C4 1.403(7) . ?
N1 C6 1.461(8) . ?
N2 C3 1.366(6) . ?
N2 C5 1.374(7) . ?
N2 C14 1.459(6) . ?
N4 C22 1.365(6) . ?
N4 C24 1.385(7) . ?
N4 C33 1.466(7) . ?
N3 C23 1.370(6) . ?
N3 C22 1.397(7) . ?
N3 C25 1.448(6) . ?
O1 C1 1.040(6) . ?
O2 C2 1.161(6) . ?
C4 C5 1.336(9) . ?
C4 H4 0.9500 . ?
C5 H5 0.9500 . ?
C6 C7 1.395(10) . ?
C6 C11 1.395(9) . ?
C7 C8 1.403(9) . ?
C7 C12 1.471(9) . ?
C8 C9 1.348(10) . ?
C8 H8 0.9500 . ?
C9 C10 1.381(10) . ?
C9 H9 0.9500 . ?
C10 C11 1.389(9) . ?
C10 H10 0.9500 . ?
C11 C13 1.485(9) . ?
C12 H12A 0.9800 . ?
C12 H12B 0.9800 . ?
C12 H12C 0.9800 . ?
C13 H13A 0.9800 . ?
C13 H13B 0.9800 . ?
C13 H13C 0.9800 . ?
C14 C15 1.391(8) . ?
C14 C19 1.420(8) . ?
C15 C16 1.395(8) . ?
C15 C20 1.476(8) . ?
C16 C17 1.401(10) . ?
C16 H16 0.9500 . ?
C17 C18 1.363(10) . ?
C17 H17 0.9500 . ?
C18 C19 1.406(9) . ?
C18 H18 0.9500 . ?
C19 C21 1.528(9) . ?
C20 H20A 0.9800 . ?
C20 H20B 0.9800 . ?
C20 H20C 0.9800 . ?
C21 H21A 0.9800 . ?
C21 H21B 0.9800 . ?
C21 H21C 0.9800 . ?
C23 C24 1.289(7) . ?
C23 H23 0.9500 . ?
C24 H24 0.9500 . ?
C25 C26 1.374(8) . ?
C25 C30 1.397(7) . ?
C26 C27 1.406(8) . ?
C26 C31 1.491(8) . ?
C27 C28 1.373(9) . ?
C27 H27 0.9500 . ?
C28 C29 1.362(9) . ?
C28 H28 0.9500 . ?
C29 C30 1.401(8) . ?
C29 H29 0.9500 . ?
C30 C32 1.541(8) . ?
C31 H31A 0.9800 . ?
C31 H31B 0.9800 . ?
C31 H31C 0.9800 . ?
C32 H32A 0.9800 . ?
C32 H32B 0.9800 . ?
C32 H32C 0.9800 . ?
C33 C38 1.385(8) . ?
C33 C34 1.401(7) . ?
C34 C35 1.424(8) . ?
C34 C39 1.491(8) . ?
C35 C36 1.371(9) . ?
C35 H35 0.9500 . ?
C36 C37 1.362(8) . ?
C36 H36 0.9500 . ?
C37 C38 1.391(8) . ?
C37 H37 0.9500 . ?
C38 C40 1.520(7) . ?
C39 H39A 0.9800 . ?
C39 H39B 0.9800 . ?
C39 H39C 0.9800 . ?
C40 H40A 0.9800 . ?
C40 H40B 0.9800 . ?
C40 H40C 0.9800 . ?

loop_
_geom_torsion_atom_site_label_1
_geom_torsion_atom_site_label_2
_geom_torsion_atom_site_label_3
_geom_torsion_atom_site_label_4
_geom_torsion
_geom_torsion_site_symmetry_1
_geom_torsion_site_symmetry_2
_geom_torsion_site_symmetry_3
_geom_torsion_site_symmetry_4
_geom_torsion_publ_flag
C5 N2 C3 N1 -2.0(6) . . . . ?
C14 N2 C3 N1 -170.8(6) . . . . ?
C5 N2 C3 Ru1 -174.5(5) . . . . ?
C14 N2 C3 Ru1 16.8(9) . . . . ?
C4 N1 C3 N2 2.1(7) . . . . ?
C6 N1 C3 N2 -178.1(7) . . . . ?
C4 N1 C3 Ru1 175.0(5) . . . . ?
C6 N1 C3 Ru1 -5.2(10) . . . . ?
C2 Ru1 C3 N2 -100.0(5) . . . . ?
C1 Ru1 C3 N2 166.3(5) . . . . ?
Cl1 Ru1 C3 N2 80.0(5) . . . . ?
Cl2 Ru1 C3 N2 -13.9(5) . . . . ?
C2 Ru1 C3 N1 89.2(5) . . . . ?
C1 Ru1 C3 N1 -4.5(5) . . . . ?
Cl1 Ru1 C3 N1 -90.8(5) . . . . ?
Cl2 Ru1 C3 N1 175.3(5) . . . . ?
C3 N1 C4 C5 -1.4(9) . . . . ?
C6 N1 C4 C5 178.8(6) . . . . ?
N1 C4 C5 N2 0.1(9) . . . . ?
C3 N2 C5 C4 1.3(8) . . . . ?
C14 N2 C5 C4 171.8(6) . . . . ?
C3 N1 C6 C7 -86.1(9) . . . . ?
C4 N1 C6 C7 93.8(8) . . . . ?
C3 N1 C6 C11 98.8(8) . . . . ?
C4 N1 C6 C11 -81.4(8) . . . . ?
C11 C6 C7 C8 -2.7(10) . . . . ?
N1 C6 C7 C8 -177.5(6) . . . . ?
C11 C6 C7 C12 175.3(6) . . . . ?
N1 C6 C7 C12 0.6(10) . . . . ?
C6 C7 C8 C9 1.7(12) . . . . ?
C12 C7 C8 C9 -176.4(8) . . . . ?
C7 C8 C9 C10 1.0(13) . . . . ?
C8 C9 C10 C11 -2.9(12) . . . . ?
C9 C10 C11 C6 1.9(10) . . . . ?
C9 C10 C11 C13 179.8(7) . . . . ?
C7 C6 C11 C10 1.0(10) . . . . ?
N1 C6 C11 C10 175.8(6) . . . . ?
C7 C6 C11 C13 -176.8(6) . . . . ?
N1 C6 C11 C13 -2.0(9) . . . . ?
C3 N2 C14 C15 82.5(7) . . . . ?
C5 N2 C14 C15 -85.8(6) . . . . ?
C3 N2 C14 C19 -103.2(7) . . . . ?
C5 N2 C14 C19 88.4(7) . . . . ?
C19 C14 C15 C16 1.4(8) . . . . ?
N2 C14 C15 C16 175.4(5) . . . . ?
C19 C14 C15 C20 -177.9(6) . . . . ?
N2 C14 C15 C20 -3.8(8) . . . . ?
C14 C15 C16 C17 -0.8(9) . . . . ?
C20 C15 C16 C17 178.5(6) . . . . ?
C15 C16 C17 C18 0.0(10) . . . . ?
C16 C17 C18 C19 0.2(9) . . . . ?
C17 C18 C19 C14 0.4(8) . . . . ?
C17 C18 C19 C21 -175.7(6) . . . . ?
C15 C14 C19 C18 -1.2(8) . . . . ?
N2 C14 C19 C18 -175.2(5) . . . . ?
C15 C14 C19 C21 175.0(5) . . . . ?
N2 C14 C19 C21 1.1(8) . . . . ?
C24 N4 C22 N3 0.8(6) . . . . ?
C33 N4 C22 N3 178.2(5) . . . . ?
C24 N4 C22 Ru1 177.0(4) . . . . ?
C33 N4 C22 Ru1 -5.6(8) . . . . ?
C23 N3 C22 N4 -0.8(6) . . . . ?
C25 N3 C22 N4 -177.5(5) . . . . ?
C23 N3 C22 Ru1 -176.8(4) . . . . ?
C25 N3 C22 Ru1 6.5(8) . . . . ?
C2 Ru1 C22 N4 5.6(5) . . . . ?
C1 Ru1 C22 N4 99.2(5) . . . . ?
Cl1 Ru1 C22 N4 -173.9(5) . . . . ?
Cl2 Ru1 C22 N4 -79.9(5) . . . . ?
C2 Ru1 C22 N3 -179.4(5) . . . . ?
C1 Ru1 C22 N3 -85.8(5) . . . . ?
Cl1 Ru1 C22 N3 1.1(5) . . . . ?
Cl2 Ru1 C22 N3 95.1(5) . . . . ?
C22 N3 C23 C24 0.5(7) . . . . ?
C25 N3 C23 C24 177.6(5) . . . . ?
N3 C23 C24 N4 0.1(7) . . . . ?
C22 N4 C24 C23 -0.6(7) . . . . ?
C33 N4 C24 C23 -178.2(5) . . . . ?
C23 N3 C25 C26 90.5(6) . . . . ?
C22 N3 C25 C26 -92.9(7) . . . . ?
C23 N3 C25 C30 -81.6(7) . . . . ?
C22 N3 C25 C30 94.9(7) . . . . ?
C30 C25 C26 C27 -0.3(8) . . . . ?
N3 C25 C26 C27 -172.1(5) . . . . ?
C30 C25 C26 C31 -179.3(5) . . . . ?
N3 C25 C26 C31 8.9(8) . . . . ?
C25 C26 C27 C28 -2.2(8) . . . . ?
C31 C26 C27 C28 176.8(6) . . . . ?
C26 C27 C28 C29 3.0(10) . . . . ?
C27 C28 C29 C30 -1.2(10) . . . . ?
C26 C25 C30 C29 2.0(9) . . . . ?
N3 C25 C30 C29 173.8(5) . . . . ?
C26 C25 C30 C32 -178.4(5) . . . . ?
N3 C25 C30 C32 -6.7(8) . . . . ?
C28 C29 C30 C25 -1.3(9) . . . . ?
C28 C29 C30 C32 179.2(6) . . . . ?
C22 N4 C33 C38 -83.0(7) . . . . ?
C24 N4 C33 C38 94.3(6) . . . . ?
C22 N4 C33 C34 105.2(6) . . . . ?
C24 N4 C33 C34 -77.6(6) . . . . ?
C38 C33 C34 C35 3.9(8) . . . . ?
N4 C33 C34 C35 175.4(5) . . . . ?
C38 C33 C34 C39 -175.2(5) . . . . ?
N4 C33 C34 C39 -3.6(8) . . . . ?
C33 C34 C35 C36 -1.4(9) . . . . ?
C39 C34 C35 C36 177.7(6) . . . . ?
C34 C35 C36 C37 -1.1(10) . . . . ?
C35 C36 C37 C38 1.3(10) . . . . ?
C34 C33 C38 C37 -3.7(8) . . . . ?
N4 C33 C38 C37 -175.0(5) . . . . ?
C34 C33 C38 C40 177.4(5) . . . . ?
N4 C33 C38 C40 6.1(8) . . . . ?
C36 C37 C38 C33 1.0(9) . . . . ?
C36 C37 C38 C40 179.9(5) . . . . ?
